data_7206829
loop_
_publ_author_name
'Mart\'i-Centelles, Vicente'
'Kumar, D. Krishna'
'White, Andrew J. P.'
'Luis, Santiago V.'
'Vilar, Ramon'

_publ_section_title
;
 Zinc(ii) coordination polymers with pseudopeptidic ligands
;
_journal_issue 23
_journal_name_full CrystEngComm
_journal_page_first 6997
_journal_paper_doi 10.1039/c1ce05872j
_journal_volume 13
_journal_year 2011
_chemical_absolute_configuration ad
_chemical_formula_moiety 'C16 H26 N4 O2'
_chemical_formula_sum 'C16 H26 N4 O2'
_chemical_formula_weight 306.41
_chemical_name_systematic
;
?
;
_space_group_IT_number 4
_symmetry_cell_setting monoclinic
_symmetry_space_group_name_Hall 'P 2yb'
_symmetry_space_group_name_H-M 'P 1 21 1'
_atom_sites_solution_hydrogens geom
_atom_sites_solution_primary direct
_atom_sites_solution_secondary difmap
_audit_creation_method SHELXL-97
_cell_angle_alpha 90.00
_cell_angle_beta 95.6549(9)
_cell_angle_gamma 90.00
_cell_formula_units_Z 2
_cell_length_a 5.22808(5)
_cell_length_b 9.49693(9)
_cell_length_c 16.70757(16)
_cell_measurement_reflns_used 13441
_cell_measurement_temperature 173(2)
_cell_measurement_theta_max 72.3368
_cell_measurement_theta_min 2.6554
_cell_volume 825.506(14)
_computing_cell_refinement 'CrysAlis RED, Oxford Diffraction Ltd'
_computing_data_collection 'CrysAlis CCD, Oxford Diffraction Ltd'
_computing_data_reduction 'CrysAlis RED, Oxford Diffraction Ltd'
_computing_molecular_graphics 'Bruker SHELXTL'
_computing_publication_material 'Bruker SHELXTL'
_computing_structure_refinement 'SHELXL-97 (Sheldrick, 1997)'
_computing_structure_solution 'SHELXS-97 (Sheldrick, 1990)'
_diffrn_ambient_temperature 173(2)
_diffrn_detector_area_resol_mean 8.2556
_diffrn_measured_fraction_theta_full 0.993
_diffrn_measured_fraction_theta_max 0.993
_diffrn_measurement_device_type 'OD Xcalibur PX Ultra'
_diffrn_measurement_method 'omega scans'
_diffrn_radiation_monochromator graphite
_diffrn_radiation_source 'Enhance Ultra (Cu) X-ray Source'
_diffrn_radiation_type CuK\a
_diffrn_radiation_wavelength 1.54184
_diffrn_reflns_av_R_equivalents 0.0258
_diffrn_reflns_av_sigmaI/netI 0.0171
_diffrn_reflns_limit_h_max 6
_diffrn_reflns_limit_h_min -6
_diffrn_reflns_limit_k_max 11
_diffrn_reflns_limit_k_min -11
_diffrn_reflns_limit_l_max 20
_diffrn_reflns_limit_l_min -20
_diffrn_reflns_number 18194
_diffrn_reflns_theta_full 72.49
_diffrn_reflns_theta_max 72.49
_diffrn_reflns_theta_min 2.66
_diffrn_standards_number 0
_exptl_absorpt_coefficient_mu 0.668
_exptl_absorpt_correction_T_max 0.948
_exptl_absorpt_correction_T_min 0.857
_exptl_absorpt_correction_type analytical
_exptl_absorpt_process_details
;
CrysAlisPro, Oxford Diffraction Ltd.,
Version 1.171.34.40 (release 27-08-2010 CrysAlis171 .NET)
(compiled Aug 27 2010,11:50:40)
Analytical numeric absorption correction using a multifaceted crystal
model based on expressions derived by R.C. Clark & J.S. Reid.
(Clark, R. C. & Reid, J. S. (1995). Acta Cryst. A51, 887-897)
;
_exptl_crystal_colour Colourless
_exptl_crystal_density_diffrn 1.233
_exptl_crystal_density_method 'not measured'
_exptl_crystal_description 'platy needles'
_exptl_crystal_F_000 332
_exptl_crystal_size_max 0.25
_exptl_crystal_size_mid 0.23
_exptl_crystal_size_min 0.08
_refine_diff_density_max 0.140
_refine_diff_density_min -0.096
_refine_diff_density_rms 0.026
_refine_ls_abs_structure_details 'Flack H D (1983), Acta Cryst. A39, 876-881, 1504 Friedel pairs'
_refine_ls_abs_structure_Flack 0.02(17)
_refine_ls_extinction_coef 0.0095(8)
_refine_ls_extinction_expression Fc^*^=kFc[1+0.001xFc^2^\l^3^/sin(2\q)]^-1/4^
_refine_ls_extinction_method SHELXL
_refine_ls_goodness_of_fit_ref 1.047
_refine_ls_hydrogen_treatment mixed
_refine_ls_matrix_type full
_refine_ls_number_parameters 224
_refine_ls_number_reflns 3245
_refine_ls_number_restraints 7
_refine_ls_restrained_S_all 1.045
_refine_ls_R_factor_all 0.0286
_refine_ls_R_factor_gt 0.0271
_refine_ls_shift/su_max 0.000
_refine_ls_shift/su_mean 0.000
_refine_ls_structure_factor_coef Fsqd
_refine_ls_weighting_details 'calc w=1/[\s^2^(Fo^2^)+(0.0399P)^2^+0.0987P] where P=(Fo^2^+2Fc^2^)/3'
_refine_ls_weighting_scheme calc
_refine_ls_wR_factor_gt 0.0705
_refine_ls_wR_factor_ref 0.0717
_reflns_number_gt 3138
_reflns_number_total 3245
_reflns_threshold_expression >2sigma(I)
_cod_data_source_file c1ce05872j.txt
_cod_data_source_block 3
_cod_depositor_comments
;
The following automatic conversions were performed:

'_symmetry_cell_setting' value 'Monoclinic' changed to 'monoclinic'
according to /home/saulius/struct/CIF-dictionaries/cif_core.dic
dictionary named 'cif_core.dic' version 2.4.1 from 2010-06-29.

Automatic conversion script
Id: cif_fix_values 1715 2011-07-08 13:25:40Z adriana 
;
_cod_original_sg_symbol_H-M P2(1)
_cod_database_code 7206829

loop_
_symmetry_equiv_pos_as_xyz
'x, y, z'
'-x, y+1/2, -z'

loop_
_atom_site_label
_atom_site_type_symbol
_atom_site_fract_x
_atom_site_fract_y
_atom_site_fract_z
_atom_site_U_iso_or_equiv
_atom_site_adp_type
_atom_site_occupancy
_atom_site_symmetry_multiplicity
_atom_site_calc_flag
_atom_site_refinement_flags
N1 N 0.8251(3) 0.96181(14) -0.03561(8) 0.0417(3) Uani 1 1 d D
H1A H 0.929(3) 0.913(2) -0.0654(11) 0.077(7) Uiso 1 1 d D
H1B H 0.819(4) 1.0564(2) -0.0379(12) 0.068(6) Uiso 1 1 d D
C2 C 0.5770(2) 0.89420(15) -0.03417(7) 0.0321(3) Uani 1 1 d .
H2A H 0.4441 0.9698 -0.0429 0.039 Uiso 1 1 calc R
C3 C 0.5434(2) 0.82725(13) 0.04750(7) 0.0289(3) Uani 1 1 d .
O3 O 0.33191(17) 0.78149(12) 0.06177(5) 0.0379(2) Uani 1 1 d .
N4 N 0.7549(2) 0.82183(12) 0.09993(6) 0.0313(2) Uani 1 1 d D
H4A H 0.9013(18) 0.8475(19) 0.0797(10) 0.047(5) Uiso 1 1 d D
C5 C 0.7648(2) 0.76580(13) 0.17926(7) 0.0280(3) Uani 1 1 d .
C6 C 0.9683(2) 0.68022(14) 0.20814(7) 0.0311(3) Uani 1 1 d .
H6A H 1.1005 0.6589 0.1749 0.037 Uiso 1 1 calc R
C7 C 0.9792(2) 0.62574(14) 0.28530(7) 0.0296(3) Uani 1 1 d .
H7A H 1.1195 0.5673 0.3046 0.036 Uiso 1 1 calc R
C8 C 0.7873(2) 0.65547(13) 0.33498(7) 0.0259(2) Uani 1 1 d .
C9 C 0.5871(2) 0.74452(13) 0.30662(7) 0.0286(3) Uani 1 1 d .
H9A H 0.4575 0.7683 0.3403 0.034 Uiso 1 1 calc R
C10 C 0.5763(2) 0.79856(14) 0.22943(7) 0.0304(3) Uani 1 1 d .
H10A H 0.4383 0.8588 0.2105 0.036 Uiso 1 1 calc R
N11 N 0.81045(19) 0.59618(11) 0.41324(6) 0.0268(2) Uani 1 1 d D
H11A H 0.9614(16) 0.5568(16) 0.4317(8) 0.037(4) Uiso 1 1 d D
C12 C 0.6277(2) 0.58618(13) 0.46498(7) 0.0263(2) Uani 1 1 d .
O12 O 0.40484(16) 0.62713(11) 0.45050(5) 0.0336(2) Uani 1 1 d .
C13 C 0.7222(2) 0.52144(13) 0.54607(7) 0.0273(3) Uani 1 1 d .
H13A H 0.5712 0.4812 0.5706 0.033 Uiso 1 1 calc R
N14 N 0.9039(2) 0.40799(12) 0.53520(7) 0.0343(3) Uani 1 1 d D
H14A H 0.827(3) 0.3247(10) 0.5236(11) 0.051(5) Uiso 1 1 d D
H14B H 1.006(3) 0.395(2) 0.5812(6) 0.056(5) Uiso 1 1 d D
C15 C 0.5157(3) 0.78404(18) -0.10106(7) 0.0383(3) Uani 1 1 d .
H15A H 0.3493 0.7381 -0.0915 0.046 Uiso 1 1 calc R
C16 C 0.4798(4) 0.8537(2) -0.18335(10) 0.0665(6) Uani 1 1 d .
H16A H 0.3511 0.9286 -0.1830 0.100 Uiso 1 1 calc R
H16B H 0.4217 0.7834 -0.2241 0.100 Uiso 1 1 calc R
H16C H 0.6436 0.8940 -0.1961 0.100 Uiso 1 1 calc R
C17 C 0.7197(4) 0.66955(17) -0.09878(9) 0.0474(4) Uani 1 1 d .
H17A H 0.7348 0.6238 -0.0459 0.071 Uiso 1 1 calc R
H17B H 0.8852 0.7115 -0.1084 0.071 Uiso 1 1 calc R
H17C H 0.6706 0.5995 -0.1406 0.071 Uiso 1 1 calc R
C18 C 0.8481(3) 0.63437(15) 0.60319(7) 0.0331(3) Uani 1 1 d .
H18A H 1.0169 0.6604 0.5838 0.040 Uiso 1 1 calc R
C19 C 0.9003(4) 0.57622(19) 0.68844(9) 0.0526(4) Uani 1 1 d .
H19A H 0.9829 0.6489 0.7237 0.079 Uiso 1 1 calc R
H19B H 1.0139 0.4942 0.6880 0.079 Uiso 1 1 calc R
H19C H 0.7376 0.5482 0.7083 0.079 Uiso 1 1 calc R
C20 C 0.6858(3) 0.76747(16) 0.60421(9) 0.0445(3) Uani 1 1 d .
H20A H 0.7754 0.8371 0.6401 0.067 Uiso 1 1 calc R
H20B H 0.5197 0.7447 0.6235 0.067 Uiso 1 1 calc R
H20C H 0.6578 0.8062 0.5497 0.067 Uiso 1 1 calc R

loop_
_atom_site_aniso_label
_atom_site_aniso_U_11
_atom_site_aniso_U_22
_atom_site_aniso_U_33
_atom_site_aniso_U_23
_atom_site_aniso_U_13
_atom_site_aniso_U_12
N1 0.0449(7) 0.0374(6) 0.0437(7) 0.0082(5) 0.0090(5) -0.0076(6)
C2 0.0342(6) 0.0343(7) 0.0282(6) 0.0028(5) 0.0048(5) 0.0041(5)
C3 0.0332(6) 0.0280(6) 0.0260(6) -0.0014(5) 0.0057(5) -0.0004(5)
O3 0.0314(4) 0.0511(6) 0.0320(5) -0.0009(4) 0.0070(3) -0.0062(4)
N4 0.0309(5) 0.0382(6) 0.0249(5) 0.0039(4) 0.0043(4) -0.0054(4)
C5 0.0298(6) 0.0299(6) 0.0242(6) 0.0008(5) 0.0022(4) -0.0049(5)
C6 0.0297(6) 0.0387(7) 0.0258(6) -0.0012(5) 0.0074(5) 0.0003(5)
C7 0.0277(6) 0.0336(6) 0.0277(6) -0.0003(5) 0.0041(5) 0.0037(5)
C8 0.0282(6) 0.0264(6) 0.0232(5) -0.0017(4) 0.0027(4) -0.0030(5)
C9 0.0305(6) 0.0297(6) 0.0263(6) -0.0008(5) 0.0067(5) 0.0024(5)
C10 0.0324(6) 0.0306(7) 0.0282(6) 0.0012(5) 0.0029(5) 0.0030(5)
N11 0.0276(5) 0.0297(5) 0.0236(5) 0.0028(4) 0.0047(4) 0.0034(4)
C12 0.0294(6) 0.0232(6) 0.0268(6) -0.0012(4) 0.0052(4) -0.0015(5)
O12 0.0284(4) 0.0401(5) 0.0328(4) 0.0051(4) 0.0057(3) 0.0025(4)
C13 0.0298(6) 0.0263(6) 0.0266(6) 0.0041(5) 0.0073(4) 0.0001(5)
N14 0.0392(6) 0.0287(6) 0.0351(6) 0.0038(5) 0.0047(5) 0.0057(5)
C15 0.0348(6) 0.0541(9) 0.0260(6) -0.0021(6) 0.0032(5) -0.0062(7)
C16 0.0828(13) 0.0851(15) 0.0303(8) 0.0041(8) -0.0015(8) 0.0255(11)
C17 0.0681(10) 0.0369(8) 0.0378(8) -0.0013(6) 0.0079(7) 0.0014(7)
C18 0.0402(7) 0.0336(7) 0.0258(6) 0.0006(5) 0.0050(5) -0.0042(6)
C19 0.0778(11) 0.0499(10) 0.0282(7) 0.0023(6) -0.0041(7) 0.0007(9)
C20 0.0634(9) 0.0314(7) 0.0391(7) -0.0055(6) 0.0074(6) -0.0006(7)

loop_
_atom_type_symbol
_atom_type_description
_atom_type_scat_dispersion_real
_atom_type_scat_dispersion_imag
_atom_type_scat_source
C C 0.0181 0.0091 'International Tables Vol C Tables 4.2.6.8 and 6.1.1.4'
H H 0.0000 0.0000 'International Tables Vol C Tables 4.2.6.8 and 6.1.1.4'
N N 0.0311 0.0180 'International Tables Vol C Tables 4.2.6.8 and 6.1.1.4'
O O 0.0492 0.0322 'International Tables Vol C Tables 4.2.6.8 and 6.1.1.4'

loop_
_geom_angle_atom_site_label_1
_geom_angle_atom_site_label_2
_geom_angle_atom_site_label_3
_geom_angle
N1 C2 C3 112.34(11)
N1 C2 C15 114.27(11)
C3 C2 C15 109.29(11)
O3 C3 N4 123.86(11)
O3 C3 C2 120.16(12)
N4 C3 C2 115.98(11)
C3 N4 C5 125.00(11)
C6 C5 C10 119.10(11)
C6 C5 N4 119.92(11)
C10 C5 N4 120.96(11)
C7 C6 C5 120.17(11)
C6 C7 C8 120.86(11)
C9 C8 C7 118.82(11)
C9 C8 N11 123.23(11)
C7 C8 N11 117.92(10)
C10 C9 C8 120.18(11)
C9 C10 C5 120.82(11)
C12 N11 C8 127.99(10)
O12 C12 N11 124.54(11)
O12 C12 C13 121.32(10)
N11 C12 C13 114.12(10)
N14 C13 C12 110.17(10)
N14 C13 C18 110.33(10)
C12 C13 C18 110.55(10)
C16 C15 C17 110.93(12)
C16 C15 C2 111.02(15)
C17 C15 C2 111.83(11)
C20 C18 C19 109.77(12)
C20 C18 C13 112.34(11)
C19 C18 C13 110.63(12)

loop_
_geom_bond_atom_site_label_1
_geom_bond_atom_site_label_2
_geom_bond_distance
N1 C2 1.4495(18)
C2 C3 1.5311(16)
C2 C15 1.5413(19)
C3 O3 1.2329(15)
C3 N4 1.3424(17)
N4 C5 1.4244(15)
C5 C6 1.3870(18)
C5 C10 1.3907(17)
C6 C7 1.3850(17)
C7 C8 1.3926(16)
C8 C9 1.3921(17)
C8 N11 1.4177(15)
C9 C10 1.3840(17)
N11 C12 1.3534(15)
C12 O12 1.2296(15)
C12 C13 1.5250(16)
C13 N14 1.4596(17)
C13 C18 1.5397(17)
C15 C16 1.521(2)
C15 C17 1.521(2)
C18 C20 1.524(2)
C18 C19 1.5269(18)
